data_2206859
loop_
_publ_author_name
'Grigoriev, Mikhail S.'
'Moisy, Philippe'
'Den Auwer, Christophe'
'Charushnikova, Iraida A.'

_publ_section_title
;
 Hydrazinium nitrate
;
_journal_coeditor_code BR6216
_journal_issue 10
_journal_name_full 'Acta Crystallographica Section E'
_journal_page_first i216
_journal_page_last i217
_journal_paper_doi 10.1107/S1600536805029211
_journal_volume 61
_journal_year 2005
_chemical_formula_iupac 'N2 H5 +, N1 O3 -'
_chemical_formula_moiety 'N2 H5 +, N1 O3 -'
_chemical_formula_sum 'H5 N3 O3'
_chemical_formula_weight 95.07
_chemical_name_systematic
;
Hydrazinium nitrate
;
_space_group_IT_number 14
_symmetry_cell_setting monoclinic
_symmetry_space_group_name_Hall '-P 2yn'
_symmetry_space_group_name_H-M 'P 1 21/n 1'
_atom_sites_solution_hydrogens difmap
_atom_sites_solution_primary direct
_atom_sites_solution_secondary difmap
_audit_creation_method SHELXL-97
_cell_angle_alpha 90.00
_cell_angle_beta 91.340(3)
_cell_angle_gamma 90.00
_cell_formula_units_Z 4
_cell_length_a 7.9649(4)
_cell_length_b 5.6569(3)
_cell_length_c 8.1221(3)
_cell_measurement_reflns_used 2616
_cell_measurement_temperature 120(2)
_cell_measurement_theta_max 27.44
_cell_measurement_theta_min 3.54
_cell_volume 365.85(3)
_computing_cell_refinement 'HKL (Otwinowski & Minor, 1997)'
_computing_data_collection 'COLLECT (Nonius, 1998)'
_computing_data_reduction HKL
_computing_molecular_graphics 'SHELXTL (Sheldrick, 1997b)'
_computing_publication_material SHELXTL
_computing_structure_refinement 'SHELXL97 (Sheldrick, 1997a)'
_computing_structure_solution 'SHELXS97 (Sheldrick, 1997a)'
_diffrn_ambient_temperature 120(2)
_diffrn_measured_fraction_theta_full 0.982
_diffrn_measured_fraction_theta_max 0.982
_diffrn_measurement_device_type
;
Nonius KappaCCD area-detector
;
_diffrn_measurement_method '\f and \w'
_diffrn_radiation_monochromator graphite
_diffrn_radiation_source 'fine-focus sealed tube'
_diffrn_radiation_type MoK\a
_diffrn_radiation_wavelength 0.71073
_diffrn_reflns_av_R_equivalents 0.0425
_diffrn_reflns_av_sigmaI/netI 0.0341
_diffrn_reflns_limit_h_max 9
_diffrn_reflns_limit_h_min -10
_diffrn_reflns_limit_k_max 6
_diffrn_reflns_limit_k_min -7
_diffrn_reflns_limit_l_max 10
_diffrn_reflns_limit_l_min -10
_diffrn_reflns_number 2616
_diffrn_reflns_theta_full 27.44
_diffrn_reflns_theta_max 27.44
_diffrn_reflns_theta_min 3.54
_diffrn_standards_number 0
_exptl_absorpt_coefficient_mu 0.174
_exptl_absorpt_correction_type none
_exptl_crystal_colour colourless
_exptl_crystal_density_diffrn 1.726
_exptl_crystal_density_method 'not measured'
_exptl_crystal_description fragment
_exptl_crystal_F_000 200
_exptl_crystal_size_max 0.30
_exptl_crystal_size_mid 0.20
_exptl_crystal_size_min 0.15
_refine_diff_density_max 0.185
_refine_diff_density_min -0.263
_refine_ls_extinction_method none
_refine_ls_goodness_of_fit_ref 1.097
_refine_ls_hydrogen_treatment refall
_refine_ls_matrix_type full
_refine_ls_number_parameters 75
_refine_ls_number_reflns 824
_refine_ls_number_restraints 0
_refine_ls_restrained_S_all 1.097
_refine_ls_R_factor_all 0.0305
_refine_ls_R_factor_gt 0.0281
_refine_ls_shift/su_max 0.000
_refine_ls_shift/su_mean 0.000
_refine_ls_structure_factor_coef Fsqd
_refine_ls_weighting_details 'calc w = 1/[\s^2^(Fo^2^)+(0.0338P)^2^+0.0639P] where P = (Fo^2^+2Fc^2^)/3'
_refine_ls_weighting_scheme calc
_refine_ls_wR_factor_gt 0.0700
_refine_ls_wR_factor_ref 0.0720
_reflns_number_gt 772
_reflns_number_total 824
_reflns_threshold_expression I>2\s(I)
_cod_data_source_file br6216.cif
_cod_data_source_block I
_cod_original_sg_symbol_H-M 'P 21/n'
_cod_database_code 2206859
_cod_database_fobs_code 2206859

loop_
_symmetry_equiv_pos_as_xyz
'x, y, z'
'-x+1/2, y+1/2, -z+1/2'
'-x, -y, -z'
'x-1/2, -y-1/2, z-1/2'

loop_
_atom_site_label
_atom_site_fract_x
_atom_site_fract_y
_atom_site_fract_z
_atom_site_U_iso_or_equiv
_atom_site_adp_type
_atom_site_calc_flag
_atom_site_occupancy
_atom_site_type_symbol
O1 0.96785(8) 0.23386(12) 0.58479(8) 0.0186(2) Uani d 1 O
O2 0.81207(8) 0.10354(12) 0.78062(8) 0.0189(2) Uani d 1 O
O3 0.70853(8) 0.13309(12) 0.53166(8) 0.0178(2) Uani d 1 O
N1 0.35432(10) 0.34749(14) 0.65521(10) 0.0154(2) Uani d 1 N
H1 0.3322(16) 0.295(2) 0.5512(18) 0.022(3) Uiso d 1 H
H2 0.4440(16) 0.444(3) 0.6482(16) 0.024(3) Uiso d 1 H
N2 0.41983(10) 0.14757(14) 0.74737(10) 0.0149(2) Uani d 1 N
H3 0.4431(15) 0.190(2) 0.8492(17) 0.019(3) Uiso d 1 H
H4 0.5070(16) 0.091(2) 0.7017(15) 0.019(3) Uiso d 1 H
H5 0.3395(17) 0.038(3) 0.7542(16) 0.024(3) Uiso d 1 H
N3 0.82928(9) 0.15701(13) 0.63245(9) 0.0137(2) Uani d 1 N

loop_
_atom_site_aniso_label
_atom_site_aniso_U_11
_atom_site_aniso_U_22
_atom_site_aniso_U_33
_atom_site_aniso_U_12
_atom_site_aniso_U_13
_atom_site_aniso_U_23
O1 0.0148(3) 0.0208(4) 0.0201(4) -0.0039(3) -0.0003(3) -0.0009(3)
O2 0.0241(4) 0.0189(4) 0.0136(3) 0.0001(3) -0.0008(3) 0.0023(2)
O3 0.0152(3) 0.0219(4) 0.0162(4) -0.0008(2) -0.0044(3) -0.0031(2)
N1 0.0163(4) 0.0153(4) 0.0145(4) -0.0007(3) -0.0027(3) 0.0015(3)
N2 0.0144(4) 0.0151(4) 0.0151(4) 0.0008(3) -0.0011(3) 0.0007(3)
N3 0.0151(4) 0.0114(4) 0.0145(4) 0.0010(3) -0.0018(3) -0.0017(3)

loop_
_atom_type_symbol
_atom_type_description
_atom_type_scat_dispersion_real
_atom_type_scat_dispersion_imag
_atom_type_scat_source
N N 0.0061 0.0033 'International Tables Vol C Tables 4.2.6.8 and 6.1.1.4'
H H 0.0000 0.0000 'International Tables Vol C Tables 4.2.6.8 and 6.1.1.4'
O O 0.0106 0.0060 'International Tables Vol C Tables 4.2.6.8 and 6.1.1.4'

loop_
_geom_angle_atom_site_label_1
_geom_angle_atom_site_label_2
_geom_angle_atom_site_label_3
_geom_angle
_geom_angle_publ_flag
N2 N1 H1 106.5(8) ?
N2 N1 H2 103.3(9) ?
H1 N1 H2 106.1(11) ?
N1 N2 H3 109.7(9) ?
N1 N2 H4 110.6(9) ?
H3 N2 H4 110.8(12) ?
N1 N2 H5 108.9(9) ?
H3 N2 H5 105.6(12) ?
H4 N2 H5 111.1(12) ?
O2 N3 O3 120.10(7) yes
O2 N3 O1 119.79(7) yes
O3 N3 O1 120.11(7) yes

loop_
_geom_bond_atom_site_label_1
_geom_bond_atom_site_label_2
_geom_bond_distance
_geom_bond_publ_flag
O1 N3 1.2558(10) yes
O2 N3 1.2516(10) yes
O3 N3 1.2556(10) yes
N1 N2 1.4468(11) yes
N1 H1 0.909(15) ?
N1 H2 0.903(14) ?
N2 H3 0.878(14) ?
N2 H4 0.856(13) ?
N2 H5 0.893(15) ?

loop_
_geom_hbond_atom_site_label_D
_geom_hbond_atom_site_label_H
_geom_hbond_atom_site_label_A
_geom_hbond_site_symmetry_A
_geom_hbond_distance_DH
_geom_hbond_distance_HA
_geom_hbond_distance_DA
_geom_hbond_angle_DHA
_geom_hbond_publ_flag
N1 H1 O2 4_565 0.909(15) 2.274(14) 3.0657(10) 145.4(11) yes
N1 H2 O2 2_656 0.903(14) 2.206(14) 3.0603(11) 157.5(12) yes
N2 H3 O1 4_566 0.878(14) 1.966(14) 2.8386(11) 172.6(12) yes
N2 H4 O3 . 0.856(13) 2.155(13) 2.9245(10) 149.5(12) yes
N2 H5 N1 2_546 0.893(15) 2.035(15) 2.8908(11) 160.1(12) yes

loop_
_geom_torsion_atom_site_label_1
_geom_torsion_atom_site_label_2
_geom_torsion_atom_site_label_3
_geom_torsion_atom_site_label_4
_geom_torsion
H1 N1 N2 H3 180.0(12)
H1 N1 N2 H4 57.5(12)
H1 N1 N2 H5 -64.8(12)
H2 N1 N2 H3 68.5(12)
H2 N1 N2 H4 -54.1(13)
H2 N1 N2 H5 -176.4(12)

loop_
_cod_related_entry_id
_cod_related_entry_database
_cod_related_entry_code
1 ChemSpider 11279085
